data_1520058
loop_
_publ_author_name
'Xiao, Bin'
'Klinkenberg, Martina'
'Bosbach, Dirk'
'Suleimanov, Evgeny V.'
'Alekseev, Evgeny V.'

_publ_section_title
;
 Effects of Te(IV) Oxo-Anion Incorporation into Thorium Molybdates and
 Tungstates.
;
_journal_issue 12
_journal_name_full 'Inorganic chemistry'
_journal_page_first 5981
_journal_page_last 5990
_journal_paper_doi 10.1021/acs.inorgchem.5b00789
_journal_volume 54
_journal_year 2015
_chemical_formula_moiety MoO9Te2Th
_chemical_formula_sum 'Mo O9 Te2 Th'
_chemical_formula_weight 727.18
_chemical_name_systematic ?
_space_group_IT_number 15
_symmetry_cell_setting monoclinic
_symmetry_space_group_name_Hall '-C 2yc'
_symmetry_space_group_name_H-M 'C 1 2/c 1'
_atom_sites_solution_primary direct
_atom_sites_solution_secondary difmap
_audit_creation_method SHELXL-97
_cell_angle_alpha 90.00
_cell_angle_beta 110.33(4)
_cell_angle_gamma 90.00
_cell_formula_units_Z 8
_cell_length_a 21.431(13)
_cell_length_b 7.046(3)
_cell_length_c 10.923(5)
_cell_measurement_reflns_used 4755
_cell_measurement_temperature 293(2)
_cell_measurement_theta_max 34.7933
_cell_measurement_theta_min 3.0605
_cell_volume 1546.7(14)
_computing_cell_refinement ?
_computing_data_collection ?
_computing_data_reduction ?
_computing_structure_refinement 'SHELXL-97 (Sheldrick, 1997)'
_computing_structure_solution 'SHELXS-97 (Sheldrick, 1990)'
_diffrn_ambient_temperature 293(2)
_diffrn_detector_area_resol_mean 15.9834
_diffrn_measured_fraction_theta_full 0.999
_diffrn_measured_fraction_theta_max 0.999
_diffrn_measurement_device_type 'SuperNova, Dual, Cu at zero, Eos'
_diffrn_measurement_method '\w scans'
_diffrn_radiation_monochromator graphite
_diffrn_radiation_source 'fine-focus sealed tube'
_diffrn_radiation_type MoK\a
_diffrn_radiation_wavelength 0.71073
_diffrn_reflns_av_R_equivalents 0.0257
_diffrn_reflns_av_sigmaI/netI 0.0227
_diffrn_reflns_limit_h_max 27
_diffrn_reflns_limit_h_min -28
_diffrn_reflns_limit_k_max 9
_diffrn_reflns_limit_k_min -7
_diffrn_reflns_limit_l_max 14
_diffrn_reflns_limit_l_min -14
_diffrn_reflns_number 7494
_diffrn_reflns_theta_full 28.28
_diffrn_reflns_theta_max 28.28
_diffrn_reflns_theta_min 3.06
_exptl_absorpt_coefficient_mu 28.248
_exptl_absorpt_correction_T_max 1.00000
_exptl_absorpt_correction_T_min 0.87904
_exptl_absorpt_correction_type multi-scan
_exptl_absorpt_process_details ?
_exptl_crystal_colour ?
_exptl_crystal_density_diffrn 6.246
_exptl_crystal_density_method 'not measured'
_exptl_crystal_description ?
_exptl_crystal_F_000 2464
_exptl_crystal_size_max 0.08
_exptl_crystal_size_mid 0.06
_exptl_crystal_size_min 0.06
_refine_diff_density_max 1.262
_refine_diff_density_min -1.275
_refine_diff_density_rms 0.200
_refine_ls_extinction_coef 0.000247(14)
_refine_ls_extinction_expression Fc^*^=kFc[1+0.001xFc^2^\l^3^/sin(2\q)]^-1/4^
_refine_ls_extinction_method SHELXL
_refine_ls_goodness_of_fit_ref 0.978
_refine_ls_matrix_type full
_refine_ls_number_parameters 119
_refine_ls_number_reflns 1923
_refine_ls_number_restraints 0
_refine_ls_restrained_S_all 0.978
_refine_ls_R_factor_all 0.0174
_refine_ls_R_factor_gt 0.0162
_refine_ls_shift/su_max 0.001
_refine_ls_shift/su_mean 0.000
_refine_ls_structure_factor_coef Fsqd
_refine_ls_weighting_details 'calc w=1/[\s^2^(Fo^2^)+(0.0224P)^2^+0.0000P] where P=(Fo^2^+2Fc^2^)/3'
_refine_ls_weighting_scheme calc
_refine_ls_wR_factor_gt 0.0382
_refine_ls_wR_factor_ref 0.0388
_reflns_number_gt 1842
_reflns_number_total 1923
_reflns_threshold_expression >2sigma(I)
_cod_data_source_file ic5b00789_si_004.cif
_cod_data_source_block exp_7040
_cod_depositor_comments
;
 Removing the _chemical_melting_point data item since it contained the
 _chemical_formula_sum data item value and not the melting temperature.

 Antanas Vaitkus,
 2017-09-27

 Adding full bibliography for 1520058--1520061.cif.
;
_cod_original_cell_volume 1546.7(13)
_cod_original_sg_symbol_H-M 'C 2/c'
_cod_database_code 1520058

loop_
_symmetry_equiv_pos_as_xyz
'x, y, z'
'-x, y, -z+1/2'
'x+1/2, y+1/2, z'
'-x+1/2, y+1/2, -z+1/2'
'-x, -y, -z'
'x, -y, z-1/2'
'-x+1/2, -y+1/2, -z'
'x+1/2, -y+1/2, z-1/2'

loop_
_atom_site_label
_atom_site_type_symbol
_atom_site_fract_x
_atom_site_fract_y
_atom_site_fract_z
_atom_site_U_iso_or_equiv
_atom_site_adp_type
_atom_site_occupancy
_atom_site_symmetry_multiplicity
_atom_site_calc_flag
Th1 Th -0.347414(7) 0.347251(19) 0.476832(14) 0.00733(6) Uani 1 1 d
Te1 Te -0.391052(14) 0.83298(3) 0.28398(3) 0.00798(7) Uani 1 1 d
Te2 Te -0.236340(14) 0.57704(4) 0.33368(3) 0.00889(7) Uani 1 1 d
Mo1 Mo -0.459966(18) 1.28542(5) 0.09401(4) 0.01069(9) Uani 1 1 d
O1 O -0.31678(15) 0.6624(4) 0.3845(3) 0.0102(6) Uani 1 1 d
O2 O -0.25395(16) 0.3527(4) 0.4076(3) 0.0103(6) Uani 1 1 d
O3 O -0.34646(16) 0.8714(4) 0.1631(3) 0.0111(6) Uani 1 1 d
O4 O -0.42301(16) 0.4033(4) 0.2477(3) 0.0155(6) Uani 1 1 d
O5 O -0.28630(16) 0.4986(4) 0.1656(3) 0.0135(6) Uani 1 1 d
O6 O -0.45532(16) 0.3534(4) 0.5004(3) 0.0142(7) Uani 1 1 d
O7 O -0.40701(17) 1.2960(5) 0.0020(3) 0.0195(7) Uani 1 1 d
O8 O -0.35995(16) 1.0457(4) 0.3848(3) 0.0134(6) Uani 1 1 d
O9 O -0.46647(17) 1.0508(5) 0.1373(3) 0.0210(7) Uani 1 1 d

loop_
_atom_site_aniso_label
_atom_site_aniso_U_11
_atom_site_aniso_U_22
_atom_site_aniso_U_33
_atom_site_aniso_U_23
_atom_site_aniso_U_13
_atom_site_aniso_U_12
Th1 0.00595(9) 0.00998(9) 0.00596(9) -0.00009(5) 0.00193(6) 0.00005(5)
Te1 0.00770(14) 0.00873(13) 0.00826(14) -0.00122(9) 0.00374(11) -0.00082(9)
Te2 0.00949(14) 0.00893(14) 0.00804(14) 0.00077(9) 0.00279(11) -0.00161(9)
Mo1 0.00636(18) 0.0172(2) 0.00730(18) -0.00153(14) 0.00082(14) 0.00184(13)
O1 0.0083(16) 0.0124(14) 0.0101(16) 0.0026(11) 0.0036(12) 0.0039(11)
O2 0.0093(16) 0.0116(15) 0.0113(16) 0.0037(11) 0.0055(13) 0.0008(11)
O3 0.0108(16) 0.0159(15) 0.0092(16) -0.0001(11) 0.0067(13) -0.0005(11)
O4 0.0162(18) 0.0155(15) 0.0132(17) 0.0000(12) 0.0031(13) 0.0004(13)
O5 0.0169(17) 0.0136(14) 0.0076(16) 0.0005(11) 0.0011(13) 0.0006(12)
O6 0.0080(16) 0.0195(17) 0.0149(18) 0.0007(12) 0.0036(13) 0.0001(11)
O7 0.0152(18) 0.0282(18) 0.0185(19) -0.0030(14) 0.0101(15) 0.0031(14)
O8 0.0171(17) 0.0096(14) 0.0124(16) -0.0024(11) 0.0037(13) 0.0009(11)
O9 0.0198(19) 0.0191(17) 0.0195(19) 0.0029(13) 0.0010(15) 0.0023(13)

loop_
_atom_type_symbol
_atom_type_description
_atom_type_scat_dispersion_real
_atom_type_scat_dispersion_imag
_atom_type_scat_source
Mo Mo -1.6832 0.6857 'International Tables Vol C Tables 4.2.6.8 and 6.1.1.4'
O O 0.0106 0.0060 'International Tables Vol C Tables 4.2.6.8 and 6.1.1.4'
Te Te -0.5308 1.6751 'International Tables Vol C Tables 4.2.6.8 and 6.1.1.4'
Th Th -7.2400 8.8979 'International Tables Vol C Tables 4.2.6.8 and 6.1.1.4'

loop_
_geom_angle_atom_site_label_1
_geom_angle_atom_site_label_2
_geom_angle_atom_site_label_3
_geom_angle
_geom_angle_site_symmetry_1
_geom_angle_site_symmetry_3
O5 Th1 O8 139.87(11) 6_566 1_545
O5 Th1 O2 89.83(12) 6_566 .
O8 Th1 O2 82.00(10) 1_545 .
O5 Th1 O6 99.48(12) 6_566 .
O8 Th1 O6 95.23(11) 1_545 .
O2 Th1 O6 168.19(11) . .
O5 Th1 O4 142.65(11) 6_566 .
O8 Th1 O4 76.92(11) 1_545 .
O2 Th1 O4 90.20(12) . .
O6 Th1 O4 77.99(11) . .
O5 Th1 O2 72.07(11) 6_566 7_456
O8 Th1 O2 69.93(11) 1_545 7_456
O2 Th1 O2 59.64(12) . 7_456
O6 Th1 O2 130.19(10) . 7_456
O4 Th1 O2 137.28(10) . 7_456
O5 Th1 O3 74.05(11) 6_566 6_566
O8 Th1 O3 76.12(10) 1_545 6_566
O2 Th1 O3 119.40(10) . 6_566
O6 Th1 O3 70.60(11) . 6_566
O4 Th1 O3 135.99(11) . 6_566
O2 Th1 O3 59.79(10) 7_456 6_566
O5 Th1 O1 78.64(11) 6_566 .
O8 Th1 O1 128.03(10) 1_545 .
O2 Th1 O1 60.72(9) . .
O6 Th1 O1 113.82(10) . .
O4 Th1 O1 68.99(10) . .
O2 Th1 O1 112.24(10) 7_456 .
O3 Th1 O1 152.67(10) 6_566 .
O5 Th1 O7 68.55(11) 6_566 6_576
O8 Th1 O7 148.37(11) 1_545 6_576
O2 Th1 O7 117.91(9) . 6_576
O6 Th1 O7 60.03(10) . 6_576
O4 Th1 O7 78.61(10) . 6_576
O2 Th1 O7 140.58(10) 7_456 6_576
O3 Th1 O7 109.45(9) 6_566 6_576
O1 Th1 O7 58.26(9) . 6_576
O5 Th1 Te2 85.48(8) 6_566 .
O8 Th1 Te2 102.40(8) 1_545 .
O2 Th1 Te2 26.92(7) . .
O6 Th1 Te2 146.01(7) . .
O4 Th1 Te2 78.05(8) . .
O2 Th1 Te2 83.46(8) 7_456 .
O3 Th1 Te2 141.76(7) 6_566 .
O1 Th1 Te2 33.86(6) . .
O7 Th1 Te2 91.76(7) 6_576 .
O8 Te1 O3 97.75(13) . .
O8 Te1 O1 96.16(14) . .
O3 Te1 O1 88.33(13) . .
O8 Te1 O9 84.18(13) . .
O3 Te1 O9 80.16(13) . .
O1 Te1 O9 168.41(12) . .
O5 Te2 O2 92.40(14) . .
O5 Te2 O1 95.95(14) . .
O2 Te2 O1 79.55(12) . .
O5 Te2 O3 90.26(13) . 4_445
O2 Te2 O3 74.30(12) . 4_445
O1 Te2 O3 153.34(11) . 4_445
O5 Te2 Th1 93.08(10) . .
O2 Te2 Th1 35.05(9) . .
O1 Te2 Th1 44.59(8) . .
O3 Te2 Th1 109.34(8) 4_445 .
O9 Mo1 O7 108.92(16) . .
O9 Mo1 O4 103.71(16) . 1_565
O7 Mo1 O4 110.64(16) . 1_565
O9 Mo1 O6 104.28(15) . 2_465
O7 Mo1 O6 112.41(16) . 2_465
O4 Mo1 O6 116.08(14) 1_565 2_465
Te1 O1 Te2 127.30(15) . .
Te1 O1 Th1 117.73(14) . .
Te2 O1 Th1 101.55(11) . .
Te2 O2 Th1 118.03(13) . .
Te2 O2 Th1 114.77(14) . 7_456
Th1 O2 Th1 120.36(12) . 7_456
Te1 O3 Te2 131.01(15) . 4_455
Te1 O3 Th1 127.08(14) . 6_565
Te2 O3 Th1 100.78(11) 4_455 6_565
Mo1 O4 Th1 142.00(17) 1_545 .
Te2 O5 Th1 134.37(15) . 6_565
Mo1 O6 Th1 137.87(17) 2_445 .
Mo1 O7 Th1 119.20(15) . 6_575
Te1 O8 Th1 164.82(18) . 1_565
Mo1 O9 Te1 133.80(19) . .

loop_
_geom_bond_atom_site_label_1
_geom_bond_atom_site_label_2
_geom_bond_distance
_geom_bond_site_symmetry_2
Th1 O5 2.295(3) 6_566
Th1 O8 2.326(3) 1_545
Th1 O2 2.375(3) .
Th1 O6 2.414(3) .
Th1 O4 2.496(4) .
Th1 O2 2.528(3) 7_456
Th1 O3 2.546(3) 6_566
Th1 O1 2.615(3) .
Th1 O7 2.876(4) 6_576
Th1 Te2 3.6495(15) .
Te1 O8 1.842(3) .
Te1 O3 1.899(3) .
Te1 O1 1.992(3) .
Te1 O9 2.395(3) .
Te2 O5 1.860(3) .
Te2 O2 1.872(3) .
Te2 O1 2.076(3) .
Te2 O3 2.282(3) 4_445
Mo1 O9 1.738(3) .
Mo1 O7 1.759(3) .
Mo1 O4 1.792(3) 1_565
Mo1 O6 1.813(3) 2_465
O2 Th1 2.528(3) 7_456
O3 Te2 2.282(3) 4_455
O3 Th1 2.546(3) 6_565
O4 Mo1 1.792(3) 1_545
O5 Th1 2.295(3) 6_565
O6 Mo1 1.813(3) 2_445
O7 Th1 2.876(4) 6_575
O8 Th1 2.326(3) 1_565

loop_
_geom_torsion_atom_site_label_1
_geom_torsion_atom_site_label_2
_geom_torsion_atom_site_label_3
_geom_torsion_atom_site_label_4
_geom_torsion
_geom_torsion_site_symmetry_1
_geom_torsion_site_symmetry_4
O5 Th1 Te2 O5 -171.65(10) 6_566 .
O8 Th1 Te2 O5 48.18(12) 1_545 .
O2 Th1 Te2 O5 89.8(2) . .
O6 Th1 Te2 O5 -71.38(17) . .
O4 Th1 Te2 O5 -25.36(12) . .
O2 Th1 Te2 O5 115.92(12) 7_456 .
O3 Th1 Te2 O5 131.42(14) 6_566 .
O1 Th1 Te2 O5 -95.35(16) . .
O7 Th1 Te2 O5 -103.33(12) 6_576 .
O5 Th1 Te2 O2 98.57(19) 6_566 .
O8 Th1 Te2 O2 -41.60(19) 1_545 .
O6 Th1 Te2 O2 -161.2(2) . .
O4 Th1 Te2 O2 -115.14(19) . .
O2 Th1 Te2 O2 26.1(2) 7_456 .
O3 Th1 Te2 O2 41.6(2) 6_566 .
O1 Th1 Te2 O2 174.9(2) . .
O7 Th1 Te2 O2 166.89(18) 6_576 .
O5 Th1 Te2 O1 -76.30(15) 6_566 .
O8 Th1 Te2 O1 143.53(15) 1_545 .
O2 Th1 Te2 O1 -174.9(2) . .
O6 Th1 Te2 O1 23.98(19) . .
O4 Th1 Te2 O1 69.99(15) . .
O2 Th1 Te2 O1 -148.73(15) 7_456 .
O3 Th1 Te2 O1 -133.23(16) 6_566 .
O7 Th1 Te2 O1 -7.98(14) 6_576 .
O5 Th1 Te2 O3 97.00(12) 6_566 4_445
O8 Th1 Te2 O3 -43.17(12) 1_545 4_445
O2 Th1 Te2 O3 -1.58(19) . 4_445
O6 Th1 Te2 O3 -162.73(16) . 4_445
O4 Th1 Te2 O3 -116.71(11) . 4_445
O2 Th1 Te2 O3 24.56(11) 7_456 4_445
O3 Th1 Te2 O3 40.07(18) 6_566 4_445
O1 Th1 Te2 O3 173.29(15) . 4_445
O7 Th1 Te2 O3 165.31(11) 6_576 4_445
O8 Te1 O1 Te2 -102.4(2) . .
O3 Te1 O1 Te2 -4.73(19) . .
O9 Te1 O1 Te2 -11.3(7) . .
O8 Te1 O1 Th1 124.43(15) . .
O3 Te1 O1 Th1 -137.95(15) . .
O9 Te1 O1 Th1 -144.5(5) . .
O5 Te2 O1 Te1 -50.5(2) . .
O2 Te2 O1 Te1 -141.8(2) . .
O3 Te2 O1 Te1 -153.04(19) 4_445 .
Th1 Te2 O1 Te1 -138.8(2) . .
O5 Te2 O1 Th1 88.36(13) . .
O2 Te2 O1 Th1 -2.99(12) . .
O3 Te2 O1 Th1 -14.2(3) 4_445 .
O5 Th1 O1 Te1 -117.35(16) 6_566 .
O8 Th1 O1 Te1 96.25(17) 1_545 .
O2 Th1 O1 Te1 146.38(19) . .
O6 Th1 O1 Te1 -21.90(18) . .
O4 Th1 O1 Te1 43.69(14) . .
O2 Th1 O1 Te1 177.58(12) 7_456 .
O3 Th1 O1 Te1 -115.5(2) 6_566 .
O7 Th1 O1 Te1 -45.67(14) 6_576 .
Te2 Th1 O1 Te1 143.7(2) . .
O5 Th1 O1 Te2 98.93(14) 6_566 .
O8 Th1 O1 Te2 -47.47(18) 1_545 .
O2 Th1 O1 Te2 2.66(11) . .
O6 Th1 O1 Te2 -165.62(11) . .
O4 Th1 O1 Te2 -100.03(14) . .
O2 Th1 O1 Te2 33.86(15) 7_456 .
O3 Th1 O1 Te2 100.7(2) 6_566 .
O7 Th1 O1 Te2 170.61(17) 6_576 .
O5 Te2 O2 Th1 -91.95(18) . .
O1 Te2 O2 Th1 3.66(15) . .
O3 Te2 O2 Th1 178.45(18) 4_445 .
O5 Te2 O2 Th1 116.86(15) . 7_456
O1 Te2 O2 Th1 -147.52(17) . 7_456
O3 Te2 O2 Th1 27.27(13) 4_445 7_456
Th1 Te2 O2 Th1 -151.2(3) . 7_456
O5 Th1 O2 Te2 -80.32(17) 6_566 .
O8 Th1 O2 Te2 139.10(18) 1_545 .
O6 Th1 O2 Te2 61.9(5) . .
O4 Th1 O2 Te2 62.33(17) . .
O2 Th1 O2 Te2 -149.5(3) 7_456 .
O3 Th1 O2 Te2 -151.83(14) 6_566 .
O1 Th1 O2 Te2 -3.27(13) . .
O7 Th1 O2 Te2 -14.9(2) 6_576 .
O5 Th1 O2 Th1 69.20(15) 6_566 7_456
O8 Th1 O2 Th1 -71.38(14) 1_545 7_456
O6 Th1 O2 Th1 -148.6(4) . 7_456
O4 Th1 O2 Th1 -148.14(14) . 7_456
O2 Th1 O2 Th1 0.0 7_456 7_456
O3 Th1 O2 Th1 -2.31(18) 6_566 7_456
O1 Th1 O2 Th1 146.25(18) . 7_456
O7 Th1 O2 Th1 134.66(12) 6_576 7_456
Te2 Th1 O2 Th1 149.5(3) . 7_456
O8 Te1 O3 Te2 11.7(2) . 4_455
O1 Te1 O3 Te2 -84.3(2) . 4_455
O9 Te1 O3 Te2 94.3(2) . 4_455
O8 Te1 O3 Th1 177.06(18) . 6_565
O1 Te1 O3 Th1 81.07(19) . 6_565
O9 Te1 O3 Th1 -100.26(19) . 6_565
O5 Th1 O4 Mo1 166.2(2) 6_566 1_545
O8 Th1 O4 Mo1 -5.5(3) 1_545 1_545
O2 Th1 O4 Mo1 76.2(3) . 1_545
O6 Th1 O4 Mo1 -103.8(3) . 1_545
O2 Th1 O4 Mo1 34.1(3) 7_456 1_545
O3 Th1 O4 Mo1 -59.0(3) 6_566 1_545
O1 Th1 O4 Mo1 134.6(3) . 1_545
O7 Th1 O4 Mo1 -165.3(3) 6_576 1_545
Te2 Th1 O4 Mo1 100.4(3) . 1_545
O2 Te2 O5 Th1 150.3(2) . 6_565
O1 Te2 O5 Th1 70.5(2) . 6_565
O3 Te2 O5 Th1 -135.5(2) 4_445 6_565
Th1 Te2 O5 Th1 115.2(2) . 6_565
O5 Th1 O6 Mo1 175.6(2) 6_566 2_445
O8 Th1 O6 Mo1 -41.9(2) 1_545 2_445
O2 Th1 O6 Mo1 33.9(6) . 2_445
O4 Th1 O6 Mo1 33.5(2) . 2_445
O2 Th1 O6 Mo1 -110.0(2) 7_456 2_445
O3 Th1 O6 Mo1 -115.2(2) 6_566 2_445
O1 Th1 O6 Mo1 93.9(2) . 2_445
O7 Th1 O6 Mo1 117.2(3) 6_576 2_445
Te2 Th1 O6 Mo1 79.5(3) . 2_445
O9 Mo1 O7 Th1 -160.70(16) . 6_575
O4 Mo1 O7 Th1 -47.3(2) 1_565 6_575
O6 Mo1 O7 Th1 84.25(19) 2_465 6_575
O3 Te1 O8 Th1 96.5(6) . 1_565
O1 Te1 O8 Th1 -174.3(6) . 1_565
O9 Te1 O8 Th1 17.3(6) . 1_565
O7 Mo1 O9 Te1 69.9(3) . .
O4 Mo1 O9 Te1 -47.9(3) 1_565 .
O6 Mo1 O9 Te1 -169.9(2) 2_465 .
O8 Te1 O9 Mo1 35.1(2) . .
O3 Te1 O9 Mo1 -63.8(2) . .
O1 Te1 O9 Mo1 -57.2(7) . .
